data_7241651
loop_
_publ_author_name
'Mochida, Tomoyuki'
'Sumitani, Ryo'
'Yamazoe, Tomoaki'

_publ_section_title
;
 Thermal properties, crystal structures, and phase diagrams of ionic
 plastic crystals and ionic liquids containing a chiral cationic sandwich
 complex.
;
_journal_issue 44
_journal_name_full 'Physical chemistry chemical physics : PCCP'
_journal_page_first 25803
_journal_page_last 25810
_journal_paper_doi 10.1039/d0cp04870d
_journal_volume 22
_journal_year 2020
_chemical_formula_sum 'C15 H29 B11 O Ru'
_chemical_formula_weight 445.36
_space_group_crystal_system monoclinic
_space_group_IT_number 14
_space_group_name_Hall '-P 2ybc'
_space_group_name_H-M_alt 'P 1 21/c 1'
_atom_sites_solution_hydrogens geom
_audit_update_record
;
2020-09-04 deposited with the CCDC.	2020-10-28 downloaded from the CCDC.
;
_cell_angle_alpha 90
_cell_angle_beta 94.756(3)
_cell_angle_gamma 90
_cell_formula_units_Z 4
_cell_length_a 9.590(2)
_cell_length_b 22.809(5)
_cell_length_c 9.636(2)
_cell_measurement_reflns_used 3494
_cell_measurement_temperature 90.(2)
_cell_measurement_theta_max 27.5615
_cell_measurement_theta_min 2.3011
_cell_volume 2100.5(8)
_computing_cell_refinement 'SAINT V8.38A (Bruker AXS Inc., 2017)'
_computing_data_reduction 'SAINT V8.38A (Bruker AXS Inc., 2017)'
_computing_molecular_graphics 'shelXle (C.B. Huebschle, rev 833)'
_computing_structure_refinement 'SHELXL-2016/6 (Sheldrick, 2016)'
_computing_structure_solution 'SHELXT 2014/5 (Sheldrick, 2014)'
_diffrn_ambient_temperature 90.(2)
_diffrn_detector_area_resol_mean 8.3333
_diffrn_measured_fraction_theta_full 0.989
_diffrn_measured_fraction_theta_max 0.989
_diffrn_measurement_device_type 'Bruker APEXII CCD area detector'
_diffrn_measurement_method 'phi and omega scans'
_diffrn_radiation_monochromator 'Bruker Helios multilayer confocal mirror'
_diffrn_radiation_source 'Bruker TXS fine-focus rotating anode'
_diffrn_radiation_type MoK\a
_diffrn_radiation_wavelength 0.71073
_diffrn_reflns_av_R_equivalents 0.0514
_diffrn_reflns_av_unetI/netI 0.0740
_diffrn_reflns_limit_h_max 10
_diffrn_reflns_limit_h_min -12
_diffrn_reflns_limit_k_max 28
_diffrn_reflns_limit_k_min -29
_diffrn_reflns_limit_l_max 7
_diffrn_reflns_limit_l_min -12
_diffrn_reflns_number 11884
_diffrn_reflns_theta_full 27.48
_diffrn_reflns_theta_max 27.48
_diffrn_reflns_theta_min 0.89
_diffrn_source 'rotating-anode X-ray tube'
_diffrn_source_type 'Bruker Turbo X-ray Source'
_exptl_absorpt_coefficient_mu 0.749
_exptl_absorpt_correction_T_max 0.99
_exptl_absorpt_correction_T_min 0.80
_exptl_absorpt_correction_type multi-scan
_exptl_absorpt_process_details
;
SADABS-2016/2 - Bruker AXS area detector scaling and absorption correction
;
_exptl_crystal_colour colourless
_exptl_crystal_density_diffrn 1.408
_exptl_crystal_density_method 'not measured'
_exptl_crystal_description block
_exptl_crystal_F_000 904
_exptl_crystal_size_max 0.055
_exptl_crystal_size_mid 0.016
_exptl_crystal_size_min 0.011
_refine_diff_density_max 1.090
_refine_diff_density_min -1.354
_refine_ls_extinction_method none
_refine_ls_goodness_of_fit_ref 1.102
_refine_ls_hydrogen_treatment constr
_refine_ls_matrix_type full
_refine_ls_number_parameters 285
_refine_ls_number_reflns 4862
_refine_ls_number_restraints 193
_refine_ls_restrained_S_all 1.092
_refine_ls_R_factor_all 0.0852
_refine_ls_R_factor_gt 0.0527
_refine_ls_shift/su_max 0.001
_refine_ls_shift/su_mean 0.000
_refine_ls_structure_factor_coef Fsqd
_refine_ls_weighting_details 'w=1/[\s^2^(Fo^2^)+(0.0201P)^2^+7.0057P] where P=(Fo^2^+2Fc^2^)/3'
_refine_ls_weighting_scheme calc
_refine_ls_wR_factor_gt 0.0963
_refine_ls_wR_factor_ref 0.1059
_reflns_number_gt 3636
_reflns_number_total 4862
_reflns_threshold_expression 'I > 2\s(I)'
_cod_data_source_file d0cp04870d2.cif
_cod_data_source_block RuCarb_90K
_cod_depositor_comments
;
The following automatic conversions were performed:

data item '_exptl_absorpt_correction_type' value 'Multi-Scan' was
changed to 'multi-scan' in accordance with the
/home/data/users/saulius/crontab/automatic-downloads/current/RSC/lib/dictionaries/cif_core.dic
dictionary named 'cif_core.dic' version 2.4.2 last updated on
2011-04-26.

Automatic conversion script
Id: cif_fix_values 7556 2019-12-06 15:28:31Z antanas 
;
_cod_original_cell_volume 2100.5(9)
_cod_database_code 7241651

loop_
_space_group_symop_operation_xyz
'x, y, z'
'-x, y+1/2, -z+1/2'
'-x, -y, -z'
'x, -y-1/2, z-1/2'

loop_
_atom_site_type_symbol
_atom_site_label
_atom_site_fract_x
_atom_site_fract_y
_atom_site_fract_z
_atom_site_U_iso_or_equiv
_atom_site_adp_type
_atom_site_calc_flag
_atom_site_refinement_flags_adp
_atom_site_refinement_flags_occupancy
_atom_site_refinement_flags_posn
_atom_site_occupancy
_atom_site_disorder_assembly
_atom_site_disorder_group
O O1 0.3128(6) 0.4272(3) 0.7520(9) 0.028(2) Uani d U P D 0.477(9) A 1
C C12 0.4171(17) 0.4700(7) 0.7889(17) 0.025(3) Uani d U P . 0.477(9) A 1
H H12 0.421845 0.479496 0.890529 0.03 Uiso calc U P R 0.477(9) A 1
C C14 0.1767(11) 0.4455(8) 0.7834(19) 0.044(4) Uani d U P D 0.477(9) A 1
H H14A 0.140838 0.474764 0.715154 0.066 Uiso calc U P R 0.477(9) A 1
H H14B 0.182 0.462605 0.876935 0.066 Uiso calc U P R 0.477(9) A 1
H H14C 0.113859 0.411524 0.779693 0.066 Uiso calc U P R 0.477(9) A 1
O O1' 0.3550(6) 0.4553(3) 0.8592(7) 0.023(2) Uani d U P D 0.523(9) A 2
C C12' 0.4107(14) 0.4633(6) 0.7326(14) 0.022(3) Uani d U P . 0.523(9) A 2
H H12' 0.354403 0.440549 0.658915 0.027 Uiso calc U P R 0.523(9) A 2
C C14' 0.2062(8) 0.4603(7) 0.8492(15) 0.034(3) Uani d U P D 0.523(9) A 2
H H14D 0.171676 0.451443 0.939788 0.051 Uiso calc U P R 0.523(9) A 2
H H14E 0.165614 0.432549 0.779462 0.051 Uiso calc U P R 0.523(9) A 2
H H14F 0.179109 0.500315 0.821472 0.051 Uiso calc U P R 0.523(9) A 2
C C13 0.4047(6) 0.5270(2) 0.6971(7) 0.0393(14) Uani d U . . 1.0 . .
H H13A 0.415159 0.516731 0.599735 0.059 Uiso calc U . R 1.0 A 1
H H13B 0.478252 0.554688 0.729813 0.059 Uiso calc U . R 1.0 A 1
H H13C 0.312823 0.544997 0.704444 0.059 Uiso calc U . R 1.0 A 1
C C1 0.4666(5) 0.3101(2) 0.9086(6) 0.0264(12) Uani d . . . 1.0 . .
H H1 0.374069 0.325276 0.905445 0.032 Uiso calc U . R 1.0 . .
C C2 0.5744(5) 0.3199(2) 1.0161(5) 0.0243(11) Uani d . . . 1.0 . .
H H2 0.56694 0.342991 1.097133 0.029 Uiso calc U . R 1.0 . .
C C3 0.6961(5) 0.2888(2) 0.9813(5) 0.0223(10) Uani d . . . 1.0 . .
H H3 0.783734 0.287725 1.035003 0.027 Uiso calc U . R 1.0 . .
C C4 0.6630(5) 0.26000(19) 0.8522(5) 0.0225(11) Uani d . . . 1.0 . .
H H4 0.724225 0.235871 0.804664 0.027 Uiso calc U . R 1.0 . .
C C5 0.5214(5) 0.2737(2) 0.8066(6) 0.0241(11) Uani d . . . 1.0 . .
H H5 0.472336 0.260657 0.722549 0.029 Uiso calc U . R 1.0 . .
C C6 0.5567(5) 0.4400(2) 0.7480(5) 0.0203(10) Uani d U . . 1.0 . .
C C7 0.6663(5) 0.4498(2) 0.8513(5) 0.0236(11) Uani d U . . 1.0 . .
H H7 0.650754 0.473363 0.929789 0.028 Uiso calc U . R 1.0 . .
C C8 0.7988(5) 0.4248(2) 0.8394(6) 0.0317(13) Uani d U . . 1.0 . .
H H8 0.872309 0.43143 0.910009 0.038 Uiso calc U . R 1.0 . .
C C9 0.8227(5) 0.3902(2) 0.7240(7) 0.0382(14) Uani d U . . 1.0 . .
H H9 0.912333 0.37355 0.71546 0.046 Uiso calc U . R 1.0 . .
C C10 0.7154(7) 0.3806(2) 0.6229(6) 0.0408(15) Uani d U . . 1.0 . .
H H10 0.731432 0.356696 0.545055 0.049 Uiso calc U . R 1.0 . .
C C11 0.5833(6) 0.4052(2) 0.6327(6) 0.0297(12) Uani d U . . 1.0 . .
H H11 0.510935 0.398424 0.561065 0.036 Uiso calc U . R 1.0 . .
Ru Ru01 0.64076(3) 0.35481(2) 0.82244(4) 0.01437(10) Uani d . . . 1.0 . .
B B1 0.2042(5) 0.3065(2) 0.2011(6) 0.0229(12) Uani d . . . 1.0 . .
H H1X 0.262329 0.2732 0.142773 0.027 Uiso calc U . R 1.0 . .
B B2 0.0264(5) 0.2952(2) 0.2364(6) 0.0212(12) Uani d . . . 1.0 . .
H H2X -0.032455 0.254724 0.201625 0.025 Uiso calc U . R 1.0 . .
B B3 0.0016(6) 0.3292(3) 0.3981(7) 0.0258(13) Uani d . . . 1.0 . .
H H3X -0.07353 0.311001 0.469974 0.031 Uiso calc U . R 1.0 . .
B B4 0.1628(6) 0.3613(3) 0.4594(7) 0.0315(14) Uani d . . . 1.0 . .
H H4X 0.194426 0.364371 0.57368 0.038 Uiso calc U . R 1.0 . .
B B5 0.2885(6) 0.3470(3) 0.3409(7) 0.0288(13) Uani d . . . 1.0 . .
H H5X 0.401938 0.340445 0.375076 0.035 Uiso calc U . R 1.0 . .
B B6 0.0698(5) 0.3504(2) 0.1162(6) 0.0213(11) Uani d . . . 1.0 . .
H H6X 0.039017 0.346701 0.001851 0.026 Uiso calc U . R 1.0 . .
B B7 -0.0555(5) 0.3653(2) 0.2402(6) 0.0219(12) Uani d . . . 1.0 . .
H H7X -0.169149 0.371701 0.206943 0.026 Uiso calc U . R 1.0 . .
B B8 0.0287(6) 0.4058(2) 0.3803(7) 0.0269(14) Uani d . . . 1.0 . .
H H8X -0.029371 0.438619 0.439909 0.032 Uiso calc U . R 1.0 . .
B B9 0.2067(6) 0.4167(3) 0.3456(7) 0.0299(14) Uani d . . . 1.0 . .
H H9X 0.265927 0.456933 0.382307 0.036 Uiso calc U . R 1.0 . .
B B10 0.2327(5) 0.3824(3) 0.1829(7) 0.0260(13) Uani d . . . 1.0 . .
H H10X 0.309461 0.399877 0.111767 0.031 Uiso calc U . R 1.0 . .
B B11 0.0717(6) 0.4190(3) 0.2067(7) 0.0268(13) Uani d . . . 1.0 . .
H H11X 0.04223 0.460893 0.151002 0.032 Uiso calc U . R 1.0 . .
C C15 0.1586(5) 0.2970(2) 0.3694(5) 0.0266(11) Uani d . . . 1.0 . .
H H12X 0.188225 0.255254 0.425688 0.032 Uiso calc U . R 1.0 . .

loop_
_atom_site_aniso_label
_atom_site_aniso_U_11
_atom_site_aniso_U_22
_atom_site_aniso_U_33
_atom_site_aniso_U_12
_atom_site_aniso_U_13
_atom_site_aniso_U_23
O1 0.010(3) 0.031(4) 0.043(5) 0.001(3) 0.006(3) 0.004(3)
C12 0.016(5) 0.028(5) 0.031(6) 0.006(4) 0.001(6) -0.001(5)
C14 0.012(5) 0.067(9) 0.054(9) 0.010(6) 0.015(6) 0.003(8)
O1' 0.016(3) 0.032(4) 0.023(4) 0.002(3) 0.005(3) 0.010(3)
C12' 0.015(4) 0.028(5) 0.023(6) -0.001(4) 0.001(5) -0.006(5)
C14' 0.013(5) 0.051(7) 0.039(8) 0.001(5) 0.002(5) -0.009(6)
C13 0.029(3) 0.031(3) 0.058(4) 0.013(2) 0.004(3) 0.012(3)
C1 0.010(2) 0.031(3) 0.039(3) -0.0044(19) 0.007(2) 0.012(2)
C2 0.028(2) 0.025(3) 0.021(3) 0.000(2) 0.006(2) -0.001(2)
C3 0.022(2) 0.021(2) 0.023(3) 0.0010(19) 0.000(2) 0.006(2)
C4 0.018(2) 0.017(2) 0.032(3) 0.0009(18) 0.002(2) 0.000(2)
C5 0.020(2) 0.021(2) 0.030(3) -0.0088(19) -0.007(2) 0.000(2)
C6 0.016(2) 0.020(2) 0.025(3) -0.0025(18) 0.0000(19) 0.004(2)
C7 0.025(2) 0.021(2) 0.024(3) -0.0016(19) -0.002(2) -0.001(2)
C8 0.014(2) 0.025(3) 0.053(4) -0.0089(19) -0.013(2) 0.013(2)
C9 0.022(2) 0.032(3) 0.064(4) 0.005(2) 0.026(3) 0.012(3)
C10 0.065(4) 0.026(3) 0.035(3) 0.003(3) 0.025(3) -0.001(2)
C11 0.042(3) 0.025(3) 0.019(3) -0.006(2) -0.010(2) 0.011(2)
Ru01 0.00985(14) 0.01697(16) 0.01639(19) -0.00113(16) 0.00161(11) -0.00099(18)
B1 0.015(2) 0.026(3) 0.027(3) 0.006(2) -0.005(2) -0.009(2)
B2 0.018(3) 0.023(3) 0.022(3) 0.002(2) -0.003(2) -0.005(2)
B3 0.022(3) 0.027(3) 0.028(4) 0.004(2) 0.001(2) -0.007(3)
B4 0.022(3) 0.024(3) 0.046(4) 0.003(2) -0.007(3) -0.015(3)
B5 0.023(3) 0.027(3) 0.035(4) 0.004(2) -0.007(2) -0.010(3)
B6 0.013(2) 0.024(3) 0.026(3) 0.002(2) -0.004(2) -0.001(3)
B7 0.017(2) 0.018(3) 0.032(3) 0.004(2) 0.004(2) -0.002(2)
B8 0.019(3) 0.023(3) 0.039(4) 0.001(2) 0.004(3) -0.009(3)
B9 0.020(3) 0.026(3) 0.043(4) 0.002(2) -0.004(3) -0.012(3)
B10 0.013(2) 0.030(3) 0.035(4) 0.002(2) 0.001(2) -0.006(3)
B11 0.019(3) 0.027(3) 0.035(4) 0.000(2) 0.003(2) -0.001(3)
C15 0.032(3) 0.022(3) 0.024(3) 0.001(2) -0.006(2) -0.002(2)

loop_
_atom_type_symbol
_atom_type_description
_atom_type_scat_dispersion_real
_atom_type_scat_dispersion_imag
_atom_type_scat_source
C C 0.0033 0.0016 'International Tables Vol C Tables 4.2.6.8 and 6.1.1.4'
H H 0.0000 0.0000 'International Tables Vol C Tables 4.2.6.8 and 6.1.1.4'
B B 0.0013 0.0007 'International Tables Vol C Tables 4.2.6.8 and 6.1.1.4'
O O 0.0106 0.0060 'International Tables Vol C Tables 4.2.6.8 and 6.1.1.4'
Ru Ru -1.2594 0.8363 'International Tables Vol C Tables 4.2.6.8 and 6.1.1.4'

loop_
_geom_angle_atom_site_label_1
_geom_angle_atom_site_label_2
_geom_angle_atom_site_label_3
_geom_angle_site_symmetry_1
_geom_angle_site_symmetry_3
_geom_angle
_geom_angle_publ_flag
C12 O1 C14 . . 112.6(11) ?
O1 C12 C13 . . 114.0(11) ?
O1 C12 C6 . . 103.5(10) ?
C13 C12 C6 . . 104.1(10) ?
O1 C12 H12 . . 111.6 ?
C13 C12 H12 . . 111.6 ?
C6 C12 H12 . . 111.6 ?
O1 C14 H14A . . 109.5 ?
O1 C14 H14B . . 109.5 ?
H14A C14 H14B . . 109.5 ?
O1 C14 H14C . . 109.5 ?
H14A C14 H14C . . 109.5 ?
H14B C14 H14C . . 109.5 ?
C12' O1' C14' . . 112.8(9) ?
O1' C12' C13 . . 108.6(10) ?
O1' C12' C6 . . 107.1(10) ?
C13 C12' C6 . . 112.7(9) ?
O1' C12' H12' . . 109.5 ?
C13 C12' H12' . . 109.5 ?
C6 C12' H12' . . 109.5 ?
O1' C14' H14D . . 109.5 ?
O1' C14' H14E . . 109.5 ?
H14D C14' H14E . . 109.5 ?
O1' C14' H14F . . 109.5 ?
H14D C14' H14F . . 109.5 ?
H14E C14' H14F . . 109.5 ?
C12 C13 H13A . . 109.5 ?
C12 C13 H13B . . 109.5 ?
H13A C13 H13B . . 109.5 ?
C12 C13 H13C . . 109.5 ?
H13A C13 H13C . . 109.5 ?
H13B C13 H13C . . 109.5 ?
C2 C1 C5 . . 107.9(4) ?
C2 C1 Ru01 . . 70.7(3) ?
C5 C1 Ru01 . . 70.8(2) ?
C2 C1 H1 . . 126.1 ?
C5 C1 H1 . . 126.1 ?
Ru01 C1 H1 . . 124.1 ?
C1 C2 C3 . . 108.1(4) ?
C1 C2 Ru01 . . 71.2(3) ?
C3 C2 Ru01 . . 71.1(3) ?
C1 C2 H2 . . 125.9 ?
C3 C2 H2 . . 125.9 ?
Ru01 C2 H2 . . 123.3 ?
C4 C3 C2 . . 107.9(4) ?
C4 C3 Ru01 . . 71.4(3) ?
C2 C3 Ru01 . . 70.6(3) ?
C4 C3 H3 . . 126.0 ?
C2 C3 H3 . . 126.0 ?
Ru01 C3 H3 . . 123.6 ?
C3 C4 C5 . . 107.9(4) ?
C3 C4 Ru01 . . 70.7(3) ?
C5 C4 Ru01 . . 70.4(3) ?
C3 C4 H4 . . 126.1 ?
C5 C4 H4 . . 126.1 ?
Ru01 C4 H4 . . 124.5 ?
C1 C5 C4 . . 108.2(4) ?
C1 C5 Ru01 . . 71.1(3) ?
C4 C5 Ru01 . . 71.5(3) ?
C1 C5 H5 . . 125.9 ?
C4 C5 H5 . . 125.9 ?
Ru01 C5 H5 . . 123.1 ?
C7 C6 C11 . . 118.4(4) ?
C7 C6 C12' . . 130.9(7) ?
C11 C6 C12' . . 110.6(6) ?
C7 C6 C12 . . 110.7(7) ?
C11 C6 C12 . . 130.8(7) ?
C7 C6 Ru01 . . 71.1(3) ?
C11 C6 Ru01 . . 70.9(3) ?
C12' C6 Ru01 . . 131.4(6) ?
C12 C6 Ru01 . . 126.5(7) ?
C6 C7 C8 . . 120.4(5) ?
C6 C7 Ru01 . . 71.6(3) ?
C8 C7 Ru01 . . 71.5(3) ?
C6 C7 H7 . . 119.8 ?
C8 C7 H7 . . 119.8 ?
Ru01 C7 H7 . . 129.6 ?
C9 C8 C7 . . 120.1(5) ?
C9 C8 Ru01 . . 71.8(3) ?
C7 C8 Ru01 . . 71.2(3) ?
C9 C8 H8 . . 119.9 ?
C7 C8 H8 . . 119.9 ?
Ru01 C8 H8 . . 129.4 ?
C10 C9 C8 . . 119.5(5) ?
C10 C9 Ru01 . . 71.0(3) ?
C8 C9 Ru01 . . 71.2(3) ?
C10 C9 H9 . . 120.3 ?
C8 C9 H9 . . 120.3 ?
Ru01 C9 H9 . . 130.1 ?
C9 C10 C11 . . 121.2(5) ?
C9 C10 Ru01 . . 72.6(3) ?
C11 C10 Ru01 . . 71.6(3) ?
C9 C10 H10 . . 119.4 ?
C11 C10 H10 . . 119.4 ?
Ru01 C10 H10 . . 128.8 ?
C10 C11 C6 . . 120.4(5) ?
C10 C11 Ru01 . . 71.2(3) ?
C6 C11 Ru01 . . 71.7(3) ?
C10 C11 H11 . . 119.8 ?
C6 C11 H11 . . 119.8 ?
Ru01 C11 H11 . . 129.7 ?
C2 Ru01 C5 . . 63.78(19) ?
C2 Ru01 C1 . . 38.06(19) ?
C5 Ru01 C1 . . 38.12(19) ?
C2 Ru01 C3 . . 38.31(17) ?
C5 Ru01 C3 . . 63.77(19) ?
C1 Ru01 C3 . . 63.86(18) ?
C2 Ru01 C10 . . 173.89(19) ?
C5 Ru01 C10 . . 112.1(2) ?
C1 Ru01 C10 . . 141.1(2) ?
C3 Ru01 C10 . . 136.4(2) ?
C2 Ru01 C4 . . 63.72(18) ?
C5 Ru01 C4 . . 38.14(17) ?
C1 Ru01 C4 . . 63.73(18) ?
C3 Ru01 C4 . . 37.91(18) ?
C10 Ru01 C4 . . 110.19(19) ?
C2 Ru01 C11 . . 146.9(2) ?
C5 Ru01 C11 . . 107.07(19) ?
C1 Ru01 C11 . . 114.6(2) ?
C3 Ru01 C11 . . 167.86(19) ?
C10 Ru01 C11 . . 37.2(2) ?
C4 Ru01 C11 . . 129.99(19) ?
C2 Ru01 C7 . . 106.90(19) ?
C5 Ru01 C7 . . 154.33(18) ?
C1 Ru01 C7 . . 119.61(19) ?
C3 Ru01 C7 . . 125.02(19) ?
C10 Ru01 C7 . . 78.8(2) ?
C4 Ru01 C7 . . 161.70(16) ?
C11 Ru01 C7 . . 66.78(19) ?
C2 Ru01 C8 . . 116.9(2) ?
C5 Ru01 C8 . . 168.20(18) ?
C1 Ru01 C8 . . 149.0(2) ?
C3 Ru01 C8 . . 108.82(19) ?
C10 Ru01 C8 . . 66.2(2) ?
C4 Ru01 C8 . . 130.43(17) ?
C11 Ru01 C8 . . 78.8(2) ?
C7 Ru01 C8 . . 37.34(17) ?
C2 Ru01 C6 . . 118.59(18) ?
C5 Ru01 C6 . . 123.52(17) ?
C1 Ru01 C6 . . 105.41(17) ?
C3 Ru01 C6 . . 154.07(18) ?
C10 Ru01 C6 . . 67.29(19) ?
C4 Ru01 C6 . . 160.69(17) ?
C11 Ru01 C6 . . 37.32(19) ?
C7 Ru01 C6 . . 37.25(18) ?
C8 Ru01 C6 . . 67.34(17) ?
C2 Ru01 C9 . . 143.3(2) ?
C5 Ru01 C9 . . 135.4(2) ?
C1 Ru01 C9 . . 173.3(2) ?
C3 Ru01 C9 . . 113.5(2) ?
C10 Ru01 C9 . . 36.5(2) ?
C4 Ru01 C9 . . 110.25(18) ?
C11 Ru01 C9 . . 66.6(2) ?
C7 Ru01 C9 . . 67.01(19) ?
C8 Ru01 C9 . . 37.0(2) ?
C6 Ru01 C9 . . 79.50(18) ?
C15 B1 B10 . . 105.7(4) ?
C15 B1 B5 . . 59.1(3) ?
B10 B1 B5 . . 59.9(3) ?
C15 B1 B6 . . 105.8(4) ?
B10 B1 B6 . . 60.9(3) ?
B5 B1 B6 . . 108.9(4) ?
C15 B1 B2 . . 58.9(3) ?
B10 B1 B2 . . 108.6(4) ?
B5 B1 B2 . . 108.2(4) ?
B6 B1 B2 . . 60.1(3) ?
C15 B1 H1X . . 124.1 ?
B10 B1 H1X . . 121.8 ?
B5 B1 H1X . . 121.3 ?
B6 B1 H1X . . 121.6 ?
B2 B1 H1X . . 121.5 ?
C15 B2 B3 . . 58.8(3) ?
C15 B2 B6 . . 105.7(4) ?
B3 B2 B6 . . 108.5(4) ?
C15 B2 B7 . . 105.2(4) ?
B3 B2 B7 . . 59.9(3) ?
B6 B2 B7 . . 60.5(3) ?
C15 B2 B1 . . 59.0(3) ?
B3 B2 B1 . . 107.8(4) ?
B6 B2 B1 . . 59.8(3) ?
B7 B2 B1 . . 107.7(4) ?
C15 B2 H2X . . 124.2 ?
B3 B2 H2X . . 121.5 ?
B6 B2 H2X . . 121.8 ?
B7 B2 H2X . . 122.3 ?
B1 B2 H2X . . 121.8 ?
C15 B3 B4 . . 58.5(3) ?
C15 B3 B2 . . 59.2(3) ?
B4 B3 B2 . . 107.3(4) ?
C15 B3 B8 . . 105.6(4) ?
B4 B3 B8 . . 59.6(3) ?
B2 B3 B8 . . 108.3(4) ?
C15 B3 B7 . . 105.8(4) ?
B4 B3 B7 . . 107.0(4) ?
B2 B3 B7 . . 60.3(3) ?
B8 B3 B7 . . 59.9(3) ?
C15 B3 H3X . . 123.9 ?
B4 B3 H3X . . 122.5 ?
B2 B3 H3X . . 121.4 ?
B8 B3 H3X . . 122.1 ?
B7 B3 H3X . . 122.3 ?
C15 B4 B9 . . 107.5(5) ?
C15 B4 B5 . . 59.9(3) ?
B9 B4 B5 . . 60.9(4) ?
C15 B4 B8 . . 106.9(4) ?
B9 B4 B8 . . 61.1(3) ?
B5 B4 B8 . . 110.0(5) ?
C15 B4 B3 . . 59.3(3) ?
B9 B4 B3 . . 109.8(5) ?
B5 B4 B3 . . 109.5(4) ?
B8 B4 B3 . . 60.4(3) ?
C15 B4 H4X . . 123.2 ?
B9 B4 H4X . . 120.8 ?
B5 B4 H4X . . 120.4 ?
B8 B4 H4X . . 121.2 ?
B3 B4 H4X . . 120.8 ?
C15 B5 B4 . . 58.5(3) ?
C15 B5 B10 . . 105.5(4) ?
B4 B5 B10 . . 107.5(4) ?
C15 B5 B1 . . 59.2(3) ?
B4 B5 B1 . . 107.2(4) ?
B10 B5 B1 . . 59.8(3) ?
C15 B5 B9 . . 105.2(4) ?
B4 B5 B9 . . 59.3(3) ?
B10 B5 B9 . . 60.7(3) ?
B1 B5 B9 . . 108.2(4) ?
C15 B5 H5X . . 124.1 ?
B4 B5 H5X . . 122.4 ?
B10 B5 H5X . . 122.1 ?
B1 B5 H5X . . 121.7 ?
B9 B5 H5X . . 122.1 ?
B1 B6 B2 . . 60.2(3) ?
B1 B6 B11 . . 106.9(4) ?
B2 B6 B11 . . 107.1(4) ?
B1 B6 B10 . . 59.2(3) ?
B2 B6 B10 . . 107.3(4) ?
B11 B6 B10 . . 59.8(3) ?
B1 B6 B7 . . 107.5(4) ?
B2 B6 B7 . . 59.8(3) ?
B11 B6 B7 . . 59.4(3) ?
B10 B6 B7 . . 107.2(4) ?
B1 B6 H6X . . 122.2 ?
B2 B6 H6X . . 122.0 ?
B11 B6 H6X . . 122.4 ?
B10 B6 H6X . . 122.3 ?
B7 B6 H6X . . 122.1 ?
B8 B7 B3 . . 60.0(3) ?
B8 B7 B11 . . 60.2(3) ?
B3 B7 B11 . . 107.9(4) ?
B8 B7 B2 . . 108.0(4) ?
B3 B7 B2 . . 59.8(3) ?
B11 B7 B2 . . 107.7(4) ?
B8 B7 B6 . . 108.5(4) ?
B3 B7 B6 . . 107.8(4) ?
B11 B7 B6 . . 60.2(3) ?
B2 B7 B6 . . 59.7(3) ?
B8 B7 H7X . . 121.4 ?
B3 B7 H7X . . 121.9 ?
B11 B7 H7X . . 121.7 ?
B2 B7 H7X . . 122.0 ?
B6 B7 H7X . . 121.6 ?
B4 B8 B7 . . 107.4(4) ?
B4 B8 B3 . . 60.0(3) ?
B7 B8 B3 . . 60.1(3) ?
B4 B8 B11 . . 106.7(4) ?
B7 B8 B11 . . 60.0(3) ?
B3 B8 B11 . . 107.7(4) ?
B4 B8 B9 . . 59.1(3) ?
B7 B8 B9 . . 108.2(4) ?
B3 B8 B9 . . 107.8(4) ?
B11 B8 B9 . . 60.0(3) ?
B4 B8 H8X . . 122.7 ?
B7 B8 H8X . . 121.6 ?
B3 B8 H8X . . 121.6 ?
B11 B8 H8X . . 122.1 ?
B9 B8 H8X . . 121.8 ?
B4 B9 B5 . . 59.8(3) ?
B4 B9 B11 . . 107.1(4) ?
B5 B9 B11 . . 107.6(4) ?
B4 B9 B8 . . 59.8(3) ?
B5 B9 B8 . . 108.1(4) ?
B11 B9 B8 . . 59.9(3) ?
B4 B9 B10 . . 106.9(4) ?
B5 B9 B10 . . 59.4(3) ?
B11 B9 B10 . . 60.0(3) ?
B8 B9 B10 . . 107.9(4) ?
B4 B9 H9X . . 122.4 ?
B5 B9 H9X . . 121.9 ?
B11 B9 H9X . . 122.0 ?
B8 B9 H9X . . 121.5 ?
B10 B9 H9X . . 122.1 ?
B1 B10 B5 . . 60.3(3) ?
B1 B10 B11 . . 107.7(4) ?
B5 B10 B11 . . 107.8(4) ?
B1 B10 B9 . . 108.0(4) ?
B5 B10 B9 . . 59.9(3) ?
B11 B10 B9 . . 59.8(3) ?
B1 B10 B6 . . 59.9(3) ?
B5 B10 B6 . . 108.4(4) ?
B11 B10 B6 . . 60.0(3) ?
B9 B10 B6 . . 108.2(4) ?
B1 B10 H10X . . 121.8 ?
B5 B10 H10X . . 121.5 ?
B11 B10 H10X . . 122.0 ?
B9 B10 H10X . . 121.7 ?
B6 B10 H10X . . 121.5 ?
B7 B11 B8 . . 59.8(3) ?
B7 B11 B9 . . 108.1(4) ?
B8 B11 B9 . . 60.1(4) ?
B7 B11 B10 . . 108.3(4) ?
B8 B11 B10 . . 108.1(4) ?
B9 B11 B10 . . 60.1(3) ?
B7 B11 B6 . . 60.4(3) ?
B8 B11 B6 . . 108.4(4) ?
B9 B11 B6 . . 108.5(4) ?
B10 B11 B6 . . 60.2(3) ?
B7 B11 H11X . . 121.6 ?
B8 B11 H11X . . 121.7 ?
B9 B11 H11X . . 121.6 ?
B10 B11 H11X . . 121.6 ?
B6 B11 H11X . . 121.3 ?
B4 C15 B3 . . 62.2(3) ?
B4 C15 B2 . . 112.5(4) ?
B3 C15 B2 . . 62.0(3) ?
B4 C15 B5 . . 61.6(3) ?
B3 C15 B5 . . 113.3(4) ?
B2 C15 B5 . . 113.1(4) ?
B4 C15 B1 . . 111.9(4) ?
B3 C15 B1 . . 113.0(4) ?
B2 C15 B1 . . 62.2(3) ?
B5 C15 B1 . . 61.7(3) ?
B4 C15 H12X . . 119.4 ?
B3 C15 H12X . . 118.4 ?
B2 C15 H12X . . 118.8 ?
B5 C15 H12X . . 118.7 ?
B1 C15 H12X . . 119.2 ?

loop_
_geom_bond_atom_site_label_1
_geom_bond_atom_site_label_2
_geom_bond_site_symmetry_2
_geom_bond_distance
_geom_bond_publ_flag
O1 C12 . 1.421(18) ?
O1 C14 . 1.426(9) ?
C12 C13 . 1.571(17) ?
C12 C6 . 1.582(16) ?
C12 H12 . 1.0 ?
C14 H14A . 0.98 ?
C14 H14B . 0.98 ?
C14 H14C . 0.98 ?
O1' C12' . 1.384(15) ?
O1' C14' . 1.427(8) ?
C12' C13 . 1.493(15) ?
C12' C6 . 1.493(15) ?
C12' H12' . 1.0 ?
C14' H14D . 0.98 ?
C14' H14E . 0.98 ?
C14' H14F . 0.98 ?
C13 H13A . 0.98 ?
C13 H13B . 0.98 ?
C13 H13C . 0.98 ?
C1 C2 . 1.419(7) ?
C1 C5 . 1.422(7) ?
C1 Ru01 . 2.179(4) ?
C1 H1 . 0.95 ?
C2 C3 . 1.428(6) ?
C2 Ru01 . 2.173(5) ?
C2 H2 . 0.95 ?
C3 C4 . 1.420(7) ?
C3 Ru01 . 2.180(5) ?
C3 H3 . 0.95 ?
C4 C5 . 1.426(6) ?
C4 Ru01 . 2.190(4) ?
C4 H4 . 0.95 ?
C5 Ru01 . 2.175(4) ?
C5 H5 . 0.95 ?
C6 C7 . 1.404(7) ?
C6 C11 . 1.406(7) ?
C6 Ru01 . 2.202(5) ?
C7 C8 . 1.406(7) ?
C7 Ru01 . 2.195(5) ?
C7 H7 . 0.95 ?
C8 C9 . 1.398(8) ?
C8 Ru01 . 2.198(5) ?
C8 H8 . 0.95 ?
C9 C10 . 1.374(9) ?
C9 Ru01 . 2.207(5) ?
C9 H9 . 0.95 ?
C10 C11 . 1.397(8) ?
C10 Ru01 . 2.187(6) ?
C10 H10 . 0.95 ?
C11 Ru01 . 2.191(5) ?
C11 H11 . 0.95 ?
B1 C15 . 1.728(8) ?
B1 B10 . 1.763(8) ?
B1 B5 . 1.773(8) ?
B1 B6 . 1.777(7) ?
B1 B2 . 1.784(7) ?
B1 H1X . 1.12 ?
B2 C15 . 1.727(8) ?
B2 B3 . 1.774(8) ?
B2 B6 . 1.783(8) ?
B2 B7 . 1.783(7) ?
B2 H2X . 1.12 ?
B3 C15 . 1.719(7) ?
B3 B4 . 1.767(8) ?
B3 B8 . 1.776(8) ?
B3 B7 . 1.776(8) ?
B3 H3X . 1.12 ?
B4 C15 . 1.703(7) ?
B4 B9 . 1.748(9) ?
B4 B5 . 1.758(8) ?
B4 B8 . 1.761(8) ?
B4 H4X . 1.12 ?
B5 C15 . 1.728(8) ?
B5 B10 . 1.767(9) ?
B5 B9 . 1.776(8) ?
B5 H5X . 1.12 ?
B6 B11 . 1.792(8) ?
B6 B10 . 1.794(7) ?
B6 B7 . 1.796(7) ?
B6 H6X . 1.12 ?
B7 B8 . 1.773(8) ?
B7 B11 . 1.777(7) ?
B7 H7X . 1.12 ?
B8 B11 . 1.781(9) ?
B8 B9 . 1.784(8) ?
B8 H8X . 1.12 ?
B9 B11 . 1.784(9) ?
B9 B10 . 1.789(9) ?
B9 H9X . 1.12 ?
B10 B11 . 1.788(8) ?
B10 H10X . 1.12 ?
B11 H11X . 1.12 ?
C15 H12X . 1.12 ?
